data_1552950
loop_
_publ_author_name
'Dhbaibi, Kais'
'Favereau, Ludovic'
'Srebro-Hooper, Monika'
'Quinton, Cassandre'
'Vanthuyne, Nicolas'
'Arrico, Lorenzo'
'Roisnel, Thierry'
'Jamoussi, Bassem'
'Poriel, Cyril'
'Cabanetos, Cl\'ement'
'Autschbach, Jochen'
'Crassous, Jeanne'

_publ_section_title
;
 Modulation of circularly polarized luminescence through excited-state
 symmetry breaking and interbranched exciton coupling in helical push-pull
 organic systems.
;
_journal_issue 2
_journal_name_full 'Chemical science'
_journal_page_first 567
_journal_page_last 576
_journal_paper_doi 10.1039/c9sc05231c
_journal_volume 11
_journal_year 2020
_chemical_absolute_configuration unk
_chemical_compound_source 'synthesis as described'
_chemical_formula_moiety 'C66 H50 N2 O4'
_chemical_formula_sum 'C66 H50 N2 O4'
_chemical_formula_weight 935.08
_space_group_crystal_system monoclinic
_space_group_IT_number 4
_space_group_name_Hall 'P 2yb'
_space_group_name_H-M_alt 'P 1 21 1'
_atom_sites_solution_hydrogens geom
_audit_update_record
;
2019-01-31 deposited with the CCDC.	2019-11-20 downloaded from the CCDC.
;
_cell_angle_alpha 90
_cell_angle_beta 93.831(4)
_cell_angle_gamma 90
_cell_formula_units_Z 4
_cell_length_a 15.2114(17)
_cell_length_b 15.0318(19)
_cell_length_c 22.042(2)
_cell_measurement_reflns_used 9863
_cell_measurement_temperature 150
_cell_measurement_theta_max 27.49
_cell_measurement_theta_min 2.71
_cell_measurement_wavelength 0.71073
_cell_volume 5028.7(10)
_computing_cell_refinement 'APEX3 (Bruker, 2015); SAINT (Bruker, 2014)'
_computing_data_collection 'SAINT (Bruker, 2014)'
_computing_data_reduction 'SAINT (Bruker, 2014)'
_computing_molecular_graphics 'SXGRAPH (Farrugia, 1999), Mercury (CSD, 2016)'
_computing_publication_material 'CRYSCALC (T. Roisnel, local program, 2018)'
_computing_structure_refinement 'SHELXL-2017/1 (Sheldrick, 2017)'
_computing_structure_solution 'SHELXT (Sheldrick, 2015)'
_diffrn_ambient_temperature 150
_diffrn_detector '(CMOS) PHOTON 100'
_diffrn_measured_fraction_theta_full 0.990
_diffrn_measured_fraction_theta_max 0.991
_diffrn_measurement_device_type 'D8 VENTURE Bruker AXS'
_diffrn_measurement_method 'rotation images'
_diffrn_radiation_monochromator 'multilayer monochromator'
_diffrn_radiation_probe x-ray
_diffrn_radiation_source 'Incoatec microfocus sealed tube'
_diffrn_radiation_type MoK\a
_diffrn_radiation_wavelength 0.71073
_diffrn_reflns_av_R_equivalents 0.0622
_diffrn_reflns_av_unetI/netI 0.0698
_diffrn_reflns_limit_h_max 19
_diffrn_reflns_limit_h_min -19
_diffrn_reflns_limit_k_max 19
_diffrn_reflns_limit_k_min -19
_diffrn_reflns_limit_l_max 28
_diffrn_reflns_limit_l_min -28
_diffrn_reflns_number 59114
_diffrn_reflns_theta_full 25.242
_diffrn_reflns_theta_max 27.484
_diffrn_reflns_theta_min 3.004
_exptl_absorpt_coefficient_mu 0.076
_exptl_absorpt_correction_T_max 0.986
_exptl_absorpt_correction_T_min 0.732
_exptl_absorpt_correction_type multi-scan
_exptl_absorpt_process_details
;
  [Sheldrick, G.M. (2014). SADABS Bruker AXS Inc., Madison, Wisconsin, USA]
;
_exptl_crystal_colour yellow
_exptl_crystal_density_diffrn 1.235
_exptl_crystal_description prism
_exptl_crystal_F_000 1968
_exptl_crystal_size_max 0.420
_exptl_crystal_size_mid 0.300
_exptl_crystal_size_min 0.190
_refine_diff_density_max 1.196
_refine_diff_density_min -0.804
_refine_diff_density_rms 0.077
_refine_ls_extinction_method none
_refine_ls_goodness_of_fit_ref 1.018
_refine_ls_hydrogen_treatment constr
_refine_ls_matrix_type full
_refine_ls_number_parameters 1177
_refine_ls_number_reflns 22426
_refine_ls_number_restraints 1
_refine_ls_restrained_S_all 1.018
_refine_ls_R_factor_all 0.1354
_refine_ls_R_factor_gt 0.0984
_refine_ls_shift/su_max 0.016
_refine_ls_shift/su_mean 0.001
_refine_ls_structure_factor_coef Fsqd
_refine_ls_weighting_details 'w=1/[\s^2^(Fo^2^)+(0.1176P)^2^+10.5579P] where P=(Fo^2^+2Fc^2^)/3'
_refine_ls_weighting_scheme calc
_refine_ls_wR_factor_gt 0.2509
_refine_ls_wR_factor_ref 0.2780
_reflns_Friedel_coverage 0.890
_reflns_Friedel_fraction_full 0.959
_reflns_Friedel_fraction_max 0.952
_reflns_number_gt 15796
_reflns_number_total 22426
_reflns_threshold_expression >2sigma(I)
_cod_data_source_file c9sc05231c2.cif
_cod_data_source_block KD190BISP
_cod_depositor_comments
;Adding full bibliography for 1552950.cif.

 Adding full bibliography for 1552950.cif.
;
_cod_original_sg_symbol_H-M 'P 21'
_cod_database_code 1552950

loop_
_space_group_symop_operation_xyz
'x, y, z'
'-x, y+1/2, -z'

loop_
_atom_site_label
_atom_site_type_symbol
_atom_site_fract_x
_atom_site_fract_y
_atom_site_fract_z
_atom_site_U_iso_or_equiv
_atom_site_adp_type
_atom_site_occupancy
_atom_site_site_symmetry_order
_atom_site_calc_flag
_atom_site_refinement_flags_posn
_atom_site_refinement_flags_adp
C1 C 0.0332(8) 0.3623(5) 0.1576(4) 0.056(2) Uani 1 1 d . .
H1 H 0.026486 0.348702 0.115456 0.068 Uiso 1 1 calc R U
C2 C -0.0413(6) 0.3858(5) 0.1880(4) 0.048(2) Uani 1 1 d . .
C3 C -0.1269(7) 0.3881(6) 0.1582(4) 0.057(3) Uani 1 1 d . .
H3 H -0.133942 0.369620 0.116931 0.068 Uiso 1 1 calc R U
C4 C -0.1988(7) 0.4154(6) 0.1858(5) 0.062(3) Uani 1 1 d . .
H4 H -0.255885 0.408668 0.166197 0.075 Uiso 1 1 calc R U
C5 C -0.1882(6) 0.4533(5) 0.2432(4) 0.047(2) Uani 1 1 d . .
C6 C -0.2625(5) 0.4920(6) 0.2726(5) 0.055(2) Uani 1 1 d . .
H6 H -0.319501 0.487514 0.252356 0.066 Uiso 1 1 calc R U
C7 C -0.2549(5) 0.5329(6) 0.3257(4) 0.050(2) Uani 1 1 d . .
H7 H -0.306083 0.552459 0.344237 0.060 Uiso 1 1 calc R U
C8 C -0.1697(5) 0.5477(5) 0.3555(4) 0.0401(17) Uani 1 1 d . .
C9 C -0.1599(5) 0.5948(6) 0.4094(4) 0.049(2) Uani 1 1 d . .
H9 H -0.211065 0.614989 0.427814 0.059 Uiso 1 1 calc R U
C10 C -0.0794(5) 0.6132(5) 0.4369(4) 0.0463(19) Uani 1 1 d . .
H10 H -0.074751 0.642461 0.475146 0.056 Uiso 1 1 calc R U
C11 C -0.0020(5) 0.5884(5) 0.4083(4) 0.0367(16) Uani 1 1 d . .
C12 C -0.0097(4) 0.5430(4) 0.3536(3) 0.0326(15) Uani 1 1 d . .
H12 H 0.041714 0.529864 0.333094 0.039 Uiso 1 1 calc R U
C13 C -0.0941(4) 0.5154(5) 0.3274(3) 0.0339(15) Uani 1 1 d . .
C14 C -0.1033(5) 0.4580(5) 0.2754(4) 0.0394(17) Uani 1 1 d . .
C15 C -0.0319(5) 0.4081(5) 0.2512(3) 0.0414(18) Uani 1 1 d . .
C16 C 0.0828(5) 0.6001(5) 0.4371(3) 0.0360(16) Uani 1 1 d . .
C17 C 0.1558(5) 0.6010(5) 0.4617(3) 0.0390(17) Uani 1 1 d . .
C18 C 0.2421(5) 0.6009(5) 0.4908(3) 0.0392(17) Uani 1 1 d . .
C19 C 0.2528(6) 0.6171(7) 0.5522(4) 0.060(3) Uani 1 1 d . .
H19 H 0.202655 0.627894 0.574599 0.071 Uiso 1 1 calc R U
C20 C 0.3382(7) 0.6179(9) 0.5823(4) 0.070(3) Uani 1 1 d . .
H20 H 0.344133 0.626302 0.625071 0.084 Uiso 1 1 calc R U
C21 C 0.4115(6) 0.6068(7) 0.5512(4) 0.054(2) Uani 1 1 d . .
C22 C 0.4027(5) 0.5913(5) 0.4874(3) 0.0361(16) Uani 1 1 d . .
C23 C 0.4786(5) 0.5821(5) 0.4550(3) 0.0369(16) Uani 1 1 d . .
C24 C 0.4697(5) 0.5637(6) 0.3936(3) 0.0434(18) Uani 1 1 d . .
H24 H 0.520456 0.557269 0.371100 0.052 Uiso 1 1 calc R U
C25 C 0.3853(6) 0.5546(6) 0.3645(4) 0.049(2) Uani 1 1 d . .
H25 H 0.380310 0.539377 0.322581 0.059 Uiso 1 1 calc R U
C26 C 0.3101(5) 0.5668(5) 0.3940(3) 0.0399(17) Uani 1 1 d . .
H26 H 0.253872 0.562284 0.372775 0.048 Uiso 1 1 calc R U
C27 C 0.3180(5) 0.5864(4) 0.4573(3) 0.0328(15) Uani 1 1 d . .
C28 C 0.5666(6) 0.5913(7) 0.4851(4) 0.052(2) Uani 1 1 d . .
O29 O 0.6327(4) 0.5861(5) 0.4588(3) 0.0614(17) Uani 1 1 d . .
N30 N 0.5707(6) 0.6090(10) 0.5471(4) 0.097(4) Uani 1 1 d . .
C31 C 0.4993(8) 0.6155(13) 0.5826(4) 0.105(6) Uani 1 1 d . .
O32 O 0.5093(7) 0.6227(13) 0.6379(4) 0.172(7) Uani 1 1 d . .
C33 C 0.6630(9) 0.6346(12) 0.5807(7) 0.107(2) Uani 1 1 d . .
H33A H 0.704801 0.657905 0.552013 0.128 Uiso 1 1 calc R U
H33B H 0.656446 0.678286 0.613704 0.128 Uiso 1 1 calc R U
C34 C 0.6884(8) 0.5511(12) 0.6034(7) 0.107(2) Uani 1 1 d . .
H34A H 0.699577 0.509406 0.569963 0.128 Uiso 1 1 calc R U
H34B H 0.642803 0.525481 0.628200 0.128 Uiso 1 1 calc R U
C35 C 0.7810(8) 0.5724(12) 0.6460(7) 0.107(2) Uani 1 1 d . .
H35A H 0.772984 0.626982 0.670169 0.128 Uiso 1 1 calc R U
H35B H 0.793537 0.522589 0.674626 0.128 Uiso 1 1 calc R U
C36 C 0.8570(8) 0.5847(13) 0.6078(7) 0.107(2) Uani 1 1 d . .
H36A H 0.849958 0.641944 0.585829 0.128 Uiso 1 1 calc R U
H36B H 0.856091 0.536635 0.577037 0.128 Uiso 1 1 calc R U
C37 C 0.9447(9) 0.5841(12) 0.6429(7) 0.107(2) Uani 1 1 d . .
H37A H 0.949887 0.637601 0.669096 0.128 Uiso 1 1 calc R U
H37B H 0.948886 0.531066 0.669518 0.128 Uiso 1 1 calc R U
C38 C 1.0174(9) 0.5830(12) 0.6023(7) 0.107(2) Uani 1 1 d . .
H38A H 1.073772 0.582685 0.626625 0.160 Uiso 1 1 calc R U
H38B H 1.013056 0.529587 0.576791 0.160 Uiso 1 1 calc R U
H38C H 1.014056 0.636043 0.576369 0.160 Uiso 1 1 calc R U
C41 C 0.1125(7) 0.3583(5) 0.1858(4) 0.058(3) Uani 1 1 d . .
H41 H 0.162646 0.351989 0.162673 0.069 Uiso 1 1 calc R U
C42 C 0.1243(6) 0.3636(5) 0.2519(4) 0.048(2) Uani 1 1 d . .
C43 C 0.2085(6) 0.3542(6) 0.2835(4) 0.054(2) Uani 1 1 d . .
H43 H 0.258701 0.347822 0.260416 0.065 Uiso 1 1 calc R U
C44 C 0.2204(5) 0.3538(5) 0.3444(4) 0.050(2) Uani 1 1 d . .
H44 H 0.278041 0.352807 0.363914 0.059 Uiso 1 1 calc R U
C45 C 0.1430(5) 0.3551(5) 0.3800(4) 0.0374(16) Uani 1 1 d . .
C46 C 0.1519(5) 0.3458(5) 0.4436(4) 0.0413(17) Uani 1 1 d . .
H46 H 0.208990 0.343175 0.463700 0.050 Uiso 1 1 calc R U
C47 C 0.0788(5) 0.3405(5) 0.4770(4) 0.0390(16) Uani 1 1 d . .
H47 H 0.085339 0.335787 0.520016 0.047 Uiso 1 1 calc R U
C48 C -0.0054(4) 0.3421(4) 0.4468(3) 0.0331(15) Uani 1 1 d . .
C49 C -0.0148(4) 0.3522(4) 0.3851(3) 0.0322(14) Uani 1 1 d . .
H49 H -0.072305 0.352140 0.365406 0.039 Uiso 1 1 calc R U
C50 C 0.0595(4) 0.3630(4) 0.3492(3) 0.0329(15) Uani 1 1 d . .
C51 C 0.0493(5) 0.3801(5) 0.2839(4) 0.0397(17) Uani 1 1 d . .
C52 C -0.0825(5) 0.3354(5) 0.4819(3) 0.0361(16) Uani 1 1 d . .
C53 C -0.1474(5) 0.3312(5) 0.5088(3) 0.0366(16) Uani 1 1 d . .
C54 C -0.2300(4) 0.3241(4) 0.5360(3) 0.0331(15) Uani 1 1 d . .
C55 C -0.2342(4) 0.3016(5) 0.5961(3) 0.0316(14) Uani 1 1 d . .
H55 H -0.181292 0.291408 0.620409 0.038 Uiso 1 1 calc R U
C56 C -0.3156(5) 0.2932(5) 0.6221(3) 0.0328(14) Uani 1 1 d . .
H56 H -0.316661 0.278948 0.664047 0.039 Uiso 1 1 calc R U
C57 C -0.3942(4) 0.3053(4) 0.5880(3) 0.0277(13) Uani 1 1 d . .
C58 C -0.3920(4) 0.3268(4) 0.5260(3) 0.0287(14) Uani 1 1 d . .
C59 C -0.4702(4) 0.3369(4) 0.4893(3) 0.0305(14) Uani 1 1 d . .
C60 C -0.4682(5) 0.3582(5) 0.4287(4) 0.0401(17) Uani 1 1 d . .
H60 H -0.521837 0.364919 0.404493 0.048 Uiso 1 1 calc R U
C61 C -0.3888(6) 0.3698(6) 0.4029(4) 0.050(2) Uani 1 1 d . .
H61 H -0.388279 0.384566 0.361024 0.060 Uiso 1 1 calc R U
C62 C -0.3107(5) 0.3603(5) 0.4369(3) 0.0391(16) Uani 1 1 d . .
H62 H -0.256837 0.369117 0.418323 0.047 Uiso 1 1 calc R U
C63 C -0.3089(4) 0.3378(4) 0.4990(3) 0.0309(14) Uani 1 1 d . .
C64 C -0.4788(5) 0.2932(5) 0.6157(3) 0.0336(15) Uani 1 1 d . .
O65 O -0.4838(4) 0.2775(5) 0.6690(2) 0.0520(15) Uani 1 1 d . .
N66 N -0.5558(4) 0.3016(4) 0.5766(3) 0.0346(13) Uani 1 1 d . .
C67 C -0.5567(5) 0.3250(4) 0.5157(3) 0.0336(15) Uani 1 1 d . .
O68 O -0.6263(3) 0.3339(4) 0.4853(3) 0.0473(13) Uani 1 1 d . .
C69 C -0.6403(7) 0.2826(10) 0.6020(6) 0.0873(16) Uani 1 1 d . .
H69A H -0.681032 0.258589 0.569146 0.105 Uiso 1 1 calc R U
H69B H -0.630796 0.235317 0.633040 0.105 Uiso 1 1 calc R U
C70 C -0.6827(7) 0.3567(10) 0.6295(6) 0.0873(16) Uani 1 1 d . .
H70A H -0.693528 0.404918 0.599322 0.105 Uiso 1 1 calc R U
H70B H -0.644444 0.380349 0.663894 0.105 Uiso 1 1 calc R U
C71 C -0.7737(7) 0.3234(10) 0.6532(6) 0.0873(16) Uani 1 1 d . .
H71A H -0.808549 0.295820 0.618602 0.105 Uiso 1 1 calc R U
H71B H -0.760778 0.276284 0.683886 0.105 Uiso 1 1 calc R U
C72 C -0.8252(7) 0.3873(10) 0.6785(6) 0.0873(16) Uani 1 1 d . .
H72A H -0.842040 0.430828 0.646080 0.105 Uiso 1 1 calc R U
H72B H -0.787075 0.419253 0.709495 0.105 Uiso 1 1 calc R U
C73 C -0.9057(7) 0.3626(10) 0.7071(6) 0.0873(16) Uani 1 1 d . .
H73A H -0.890157 0.317181 0.738482 0.105 Uiso 1 1 calc R U
H73B H -0.926974 0.415716 0.728274 0.105 Uiso 1 1 calc R U
C74 C -0.9765(7) 0.3291(10) 0.6686(6) 0.0873(16) Uani 1 1 d . .
H74A H -1.026276 0.315117 0.692982 0.131 Uiso 1 1 calc R U
H74B H -0.994538 0.374026 0.638055 0.131 Uiso 1 1 calc R U
H74C H -0.957579 0.275108 0.648302 0.131 Uiso 1 1 calc R U
C101 C 0.5095(6) 0.4651(5) 0.7602(3) 0.047(2) Uani 1 1 d . .
H101 H 0.504342 0.472554 0.717323 0.056 Uiso 1 1 calc R U
C102 C 0.5913(5) 0.4392(5) 0.7898(3) 0.0387(17) Uani 1 1 d . .
C103 C 0.6666(6) 0.4225(5) 0.7555(3) 0.0445(19) Uani 1 1 d . .
H103 H 0.661135 0.429361 0.712570 0.053 Uiso 1 1 calc R U
C104 C 0.7449(6) 0.3975(5) 0.7824(4) 0.0446(19) Uani 1 1 d . .
H104 H 0.795877 0.396717 0.759757 0.054 Uiso 1 1 calc R U
C105 C 0.7509(5) 0.3723(5) 0.8446(3) 0.0389(17) Uani 1 1 d . .
C106 C 0.8315(5) 0.3373(5) 0.8728(4) 0.0407(17) Uani 1 1 d . .
H106 H 0.883103 0.338035 0.850790 0.049 Uiso 1 1 calc R U
C107 C 0.8362(4) 0.3042(5) 0.9287(4) 0.0366(16) Uani 1 1 d . .
H107 H 0.891474 0.285558 0.947047 0.044 Uiso 1 1 calc R U
C108 C 0.7585(4) 0.2962(4) 0.9615(3) 0.0312(14) Uani 1 1 d . .
C109 C 0.7614(4) 0.2497(5) 1.0172(4) 0.0375(16) Uani 1 1 d . .
H109 H 0.816493 0.229307 1.034763 0.045 Uiso 1 1 calc R U
C110 C 0.6857(4) 0.2330(5) 1.0468(3) 0.0340(15) Uani 1 1 d . .
H110 H 0.688618 0.204347 1.085328 0.041 Uiso 1 1 calc R U
C111 C 0.6028(4) 0.2602(4) 1.0180(3) 0.0266(13) Uani 1 1 d . .
C112 C 0.6003(4) 0.3063(4) 0.9642(3) 0.0239(12) Uani 1 1 d . .
H112 H 0.544843 0.324092 0.945790 0.029 Uiso 1 1 calc R U
C113 C 0.6771(4) 0.3279(4) 0.9356(3) 0.0274(13) Uani 1 1 d . .
C114 C 0.6762(4) 0.3782(4) 0.8794(3) 0.0311(14) Uani 1 1 d . .
C115 C 0.5999(5) 0.4265(5) 0.8539(3) 0.0330(15) Uani 1 1 d . .
C116 C 0.5225(4) 0.2397(5) 1.0454(3) 0.0293(14) Uani 1 1 d . .
C117 C 0.4534(4) 0.2239(5) 1.0666(3) 0.0304(14) Uani 1 1 d . .
C118 C 0.3711(4) 0.2008(4) 1.0897(3) 0.0279(13) Uani 1 1 d . .
C119 C 0.3674(4) 0.1540(4) 1.1427(3) 0.0324(14) Uani 1 1 d . .
H119 H 0.420539 0.141194 1.166184 0.039 Uiso 1 1 calc R U
C120 C 0.2866(4) 0.1244(5) 1.1633(3) 0.0321(14) Uani 1 1 d . .
H120 H 0.285696 0.090841 1.199784 0.039 Uiso 1 1 calc R U
C121 C 0.2084(4) 0.1444(4) 1.1302(3) 0.0272(13) Uani 1 1 d . .
C122 C 0.2093(4) 0.1947(4) 1.0767(3) 0.0239(12) Uani 1 1 d . .
C123 C 0.1300(4) 0.2157(4) 1.0431(3) 0.0294(14) Uani 1 1 d . .
C124 C 0.1300(4) 0.2655(5) 0.9912(3) 0.0341(15) Uani 1 1 d . .
H124 H 0.075886 0.279136 0.969148 0.041 Uiso 1 1 calc R U
C125 C 0.2091(5) 0.2964(5) 0.9704(3) 0.0374(16) Uani 1 1 d . .
H125 H 0.208400 0.330810 0.934198 0.045 Uiso 1 1 calc R U
C126 C 0.2882(4) 0.2776(4) 1.0019(3) 0.0317(14) Uani 1 1 d . .
H126 H 0.341686 0.299515 0.987607 0.038 Uiso 1 1 calc R U
C127 C 0.2898(4) 0.2259(4) 1.0551(3) 0.0260(13) Uani 1 1 d . .
C128 C 0.0443(4) 0.1843(5) 1.0641(3) 0.0338(15) Uani 1 1 d . .
O129 O -0.0262(3) 0.2039(4) 1.0380(3) 0.0469(13) Uani 1 1 d . .
N130 N 0.0489(4) 0.1275(4) 1.1149(3) 0.0378(14) Uani 1 1 d . .
C131 C 0.1252(4) 0.1075(5) 1.1507(3) 0.0340(15) Uani 1 1 d . .
O132 O 0.1215(3) 0.0619(4) 1.1955(3) 0.0499(14) Uani 1 1 d . .
C133 C -0.0352(9) 0.0906(10) 1.1342(8) 0.1024(19) Uani 1 1 d . .
H13A H -0.024995 0.029280 1.149421 0.123 Uiso 1 1 calc R U
H13B H -0.078183 0.087429 1.098439 0.123 Uiso 1 1 calc R U
C134 C -0.0739(8) 0.1455(10) 1.1831(8) 0.1024(19) Uani 1 1 d . .
H13C H -0.085227 0.206745 1.168021 0.123 Uiso 1 1 calc R U
H13D H -0.031621 0.148699 1.219122 0.123 Uiso 1 1 calc R U
C135 C -0.1592(9) 0.1039(10) 1.2006(7) 0.1024(19) Uani 1 1 d . .
H13E H -0.153904 0.038336 1.198059 0.123 Uiso 1 1 calc R U
H13F H -0.207324 0.122476 1.170830 0.123 Uiso 1 1 calc R U
C136 C -0.1870(9) 0.1314(10) 1.2712(7) 0.1024(19) Uani 1 1 d . .
H13G H -0.233523 0.090086 1.283048 0.123 Uiso 1 1 calc R U
H13H H -0.134878 0.122212 1.299916 0.123 Uiso 1 1 calc R U
C137 C -0.2147(8) 0.2122(10) 1.2774(8) 0.1024(19) Uani 1 1 d . .
H13I H -0.173465 0.253027 1.258484 0.123 Uiso 1 1 calc R U
H13J H -0.212808 0.226362 1.321337 0.123 Uiso 1 1 calc R U
C138 C -0.3096(8) 0.2310(10) 1.2493(8) 0.1024(19) Uani 1 1 d . .
H13K H -0.324733 0.293361 1.256174 0.154 Uiso 1 1 calc R U
H13L H -0.312098 0.219060 1.205491 0.154 Uiso 1 1 calc R U
H13M H -0.351535 0.192332 1.268493 0.154 Uiso 1 1 calc R U
C141 C 0.4388(6) 0.4790(5) 0.7933(4) 0.049(2) Uani 1 1 d . .
H141 H 0.382550 0.488331 0.772842 0.059 Uiso 1 1 calc R U
C142 C 0.4469(5) 0.4801(5) 0.8581(4) 0.0393(17) Uani 1 1 d . .
C143 C 0.3738(5) 0.4968(5) 0.8932(4) 0.0440(19) Uani 1 1 d . .
H143 H 0.316851 0.501121 0.872995 0.053 Uiso 1 1 calc R U
C144 C 0.3821(4) 0.5068(5) 0.9533(4) 0.0396(18) Uani 1 1 d . .
H144 H 0.331084 0.512516 0.975698 0.047 Uiso 1 1 calc R U
C145 C 0.4680(4) 0.5089(4) 0.9843(3) 0.0313(14) Uani 1 1 d . .
C146 C 0.4794(5) 0.5340(5) 1.0453(4) 0.0415(18) Uani 1 1 d . .
H146 H 0.429176 0.541586 1.068146 0.050 Uiso 1 1 calc R U
C147 C 0.5616(5) 0.5480(6) 1.0726(4) 0.0428(18) Uani 1 1 d . .
H147 H 0.568487 0.563825 1.114416 0.051 Uiso 1 1 calc R U
C148 C 0.6367(4) 0.5387(4) 1.0381(3) 0.0292(14) Uani 1 1 d . .
C149 C 0.6274(4) 0.5090(4) 0.9792(3) 0.0236(12) Uani 1 1 d . .
H149 H 0.678037 0.499758 0.957067 0.028 Uiso 1 1 calc R U
C150 C 0.5423(4) 0.4920(4) 0.9514(3) 0.0235(12) Uani 1 1 d . .
C151 C 0.5305(4) 0.4634(4) 0.8877(3) 0.0281(14) Uani 1 1 d . .
C152 C 0.7227(4) 0.5605(5) 1.0652(3) 0.0336(15) Uani 1 1 d . .
C153 C 0.7948(4) 0.5786(5) 1.0878(3) 0.0319(14) Uani 1 1 d . .
C154 C 0.8813(4) 0.5936(5) 1.1129(3) 0.0335(15) Uani 1 1 d . .
C155 C 0.8971(4) 0.6360(5) 1.1688(3) 0.0305(14) Uani 1 1 d . .
H155 H 0.848706 0.657816 1.189546 0.037 Uiso 1 1 calc R U
C156 C 0.9823(5) 0.6471(5) 1.1947(3) 0.0389(16) Uani 1 1 d . .
H156 H 0.991534 0.676356 1.232810 0.047 Uiso 1 1 calc R U
C157 C 1.0537(4) 0.6157(5) 1.1654(4) 0.0342(16) Uani 1 1 d . .
C158 C 1.0412(4) 0.5729(5) 1.1092(3) 0.0311(14) Uani 1 1 d . .
C159 C 1.1125(5) 0.5394(5) 1.0804(4) 0.0385(16) Uani 1 1 d . .
C160 C 1.1003(5) 0.4937(5) 1.0254(4) 0.0436(18) Uani 1 1 d . .
H160 H 1.149609 0.471739 1.005719 0.052 Uiso 1 1 calc R U
C161 C 1.0148(5) 0.4804(6) 0.9993(4) 0.0467(19) Uani 1 1 d . .
H161 H 1.006174 0.448485 0.962165 0.056 Uiso 1 1 calc R U
C162 C 0.9443(5) 0.5128(5) 1.0266(3) 0.0358(15) Uani 1 1 d . .
H162 H 0.886936 0.502484 1.008135 0.043 Uiso 1 1 calc R U
C163 C 0.9530(4) 0.5613(5) 1.0816(3) 0.0312(14) Uani 1 1 d . .
C164 C 1.2033(4) 0.5443(5) 1.1107(4) 0.0380(16) Uani 1 1 d . .
O165 O 1.2659(4) 0.5122(5) 1.0871(3) 0.0621(18) Uani 1 1 d . .
N166 N 1.2127(4) 0.5850(5) 1.1668(3) 0.0400(14) Uani 1 1 d . .
C167 C 1.1439(5) 0.6239(6) 1.1961(4) 0.0415(17) Uani 1 1 d . .
O168 O 1.1586(4) 0.6605(6) 1.2444(3) 0.0669(19) Uani 1 1 d . .
C169 C 1.3021(5) 0.5831(6) 1.1985(4) 0.0434(7) Uani 1 1 d . .
H16A H 1.330388 0.525492 1.190057 0.052 Uiso 1 1 calc R U
H16B H 1.296229 0.586752 1.242936 0.052 Uiso 1 1 calc R U
C170 C 1.3604(5) 0.6570(6) 1.1799(4) 0.0434(7) Uani 1 1 d . .
H17A H 1.336410 0.714464 1.193291 0.052 Uiso 1 1 calc R U
H17B H 1.360412 0.658275 1.134965 0.052 Uiso 1 1 calc R U
C171 C 1.4547(5) 0.6467(6) 1.2068(4) 0.0434(7) Uani 1 1 d . .
H17C H 1.454783 0.651015 1.251640 0.052 Uiso 1 1 calc R U
H17D H 1.476054 0.586594 1.196845 0.052 Uiso 1 1 calc R U
C172 C 1.5184(5) 0.7150(6) 1.1846(4) 0.0434(7) Uani 1 1 d . .
H17E H 1.497955 0.775102 1.195459 0.052 Uiso 1 1 calc R U
H17F H 1.517394 0.711718 1.139690 0.052 Uiso 1 1 calc R U
C173 C 1.6129(5) 0.7029(6) 1.2106(4) 0.0434(7) Uani 1 1 d . .
H17G H 1.631204 0.640546 1.204457 0.052 Uiso 1 1 calc R U
H17H H 1.615751 0.714495 1.254907 0.052 Uiso 1 1 calc R U
C174 C 1.6766(5) 0.7650(6) 1.1809(4) 0.0434(7) Uani 1 1 d . .
H17I H 1.736494 0.755137 1.198904 0.065 Uiso 1 1 calc R U
H17J H 1.674909 0.753004 1.137149 0.065 Uiso 1 1 calc R U
H17K H 1.659459 0.826934 1.187586 0.065 Uiso 1 1 calc R U

loop_
_atom_site_aniso_label
_atom_site_aniso_U_11
_atom_site_aniso_U_22
_atom_site_aniso_U_33
_atom_site_aniso_U_23
_atom_site_aniso_U_13
_atom_site_aniso_U_12
C1 0.096(8) 0.030(4) 0.043(5) -0.001(3) 0.006(5) -0.008(4)
C2 0.074(6) 0.031(4) 0.040(4) 0.000(3) 0.005(4) -0.015(4)
C3 0.083(7) 0.049(5) 0.036(4) 0.011(4) -0.018(4) -0.026(5)
C4 0.072(7) 0.047(5) 0.064(6) 0.025(5) -0.022(5) -0.017(5)
C5 0.051(5) 0.040(4) 0.046(5) 0.023(4) -0.015(4) -0.015(4)
C6 0.030(4) 0.053(5) 0.080(7) 0.026(5) -0.011(4) 0.000(4)
C7 0.033(4) 0.052(5) 0.063(6) 0.019(4) -0.003(4) 0.006(4)
C8 0.032(4) 0.035(4) 0.054(5) 0.019(3) 0.002(3) 0.010(3)
C9 0.038(4) 0.047(5) 0.063(5) 0.012(4) 0.019(4) 0.019(4)
C10 0.044(5) 0.036(4) 0.060(5) -0.004(4) 0.018(4) 0.007(3)
C11 0.033(4) 0.025(3) 0.053(4) 0.003(3) 0.006(3) 0.004(3)
C12 0.030(3) 0.023(3) 0.046(4) 0.007(3) 0.004(3) 0.005(3)
C13 0.031(3) 0.028(3) 0.042(4) 0.009(3) -0.001(3) -0.001(3)
C14 0.038(4) 0.035(4) 0.044(4) 0.016(3) -0.002(3) -0.005(3)
C15 0.054(5) 0.032(4) 0.039(4) 0.004(3) 0.005(3) -0.014(3)
C16 0.041(4) 0.027(3) 0.040(4) -0.006(3) 0.010(3) 0.001(3)
C17 0.045(4) 0.032(4) 0.040(4) -0.003(3) 0.013(3) -0.011(3)
C18 0.044(4) 0.033(4) 0.041(4) 0.002(3) 0.004(3) -0.013(3)
C19 0.056(5) 0.078(7) 0.047(5) -0.003(5) 0.019(4) -0.026(5)
C20 0.069(6) 0.117(9) 0.024(4) 0.003(5) 0.000(4) -0.028(6)
C21 0.050(5) 0.083(7) 0.030(4) 0.006(4) -0.001(3) -0.020(5)
C22 0.049(4) 0.028(3) 0.030(3) 0.003(3) -0.005(3) -0.009(3)
C23 0.045(4) 0.024(3) 0.040(4) 0.004(3) -0.006(3) 0.002(3)
C24 0.048(4) 0.048(5) 0.035(4) -0.003(3) 0.004(3) 0.012(4)
C25 0.051(5) 0.062(6) 0.035(4) -0.017(4) -0.001(3) 0.007(4)
C26 0.046(4) 0.033(4) 0.039(4) -0.011(3) -0.006(3) 0.005(3)
C27 0.043(4) 0.018(3) 0.038(4) 0.000(3) 0.000(3) -0.010(3)
C28 0.050(5) 0.059(6) 0.047(5) 0.004(4) -0.004(4) -0.006(4)
O29 0.041(3) 0.081(5) 0.061(4) -0.003(3) -0.001(3) 0.001(3)
N30 0.047(5) 0.204(14) 0.038(4) 0.007(6) -0.009(4) -0.024(6)
C31 0.065(7) 0.218(18) 0.030(5) 0.022(7) -0.020(5) -0.037(9)
O32 0.086(7) 0.38(2) 0.043(5) -0.002(8) -0.008(4) -0.032(10)
C33 0.073(3) 0.137(6) 0.111(5) 0.045(4) 0.010(3) 0.003(4)
C34 0.073(3) 0.137(6) 0.111(5) 0.045(4) 0.010(3) 0.003(4)
C35 0.073(3) 0.137(6) 0.111(5) 0.045(4) 0.010(3) 0.003(4)
C36 0.073(3) 0.137(6) 0.111(5) 0.045(4) 0.010(3) 0.003(4)
C37 0.073(3) 0.137(6) 0.111(5) 0.045(4) 0.010(3) 0.003(4)
C38 0.073(3) 0.137(6) 0.111(5) 0.045(4) 0.010(3) 0.003(4)
C41 0.090(7) 0.031(4) 0.055(5) -0.003(4) 0.031(5) 0.005(4)
C42 0.065(5) 0.031(4) 0.049(5) -0.002(3) 0.021(4) 0.001(4)
C43 0.049(5) 0.052(5) 0.064(6) 0.004(4) 0.033(4) 0.009(4)
C44 0.032(4) 0.039(4) 0.080(6) 0.006(4) 0.017(4) 0.010(3)
C45 0.034(4) 0.023(3) 0.056(5) 0.001(3) 0.012(3) 0.004(3)
C46 0.030(4) 0.038(4) 0.055(5) 0.005(4) 0.000(3) 0.008(3)
C47 0.033(4) 0.037(4) 0.047(4) 0.007(3) 0.008(3) 0.006(3)
C48 0.030(3) 0.025(3) 0.045(4) 0.011(3) 0.010(3) 0.001(3)
C49 0.027(3) 0.020(3) 0.050(4) 0.008(3) 0.001(3) 0.000(2)
C50 0.032(3) 0.020(3) 0.047(4) 0.004(3) 0.003(3) -0.001(3)
C51 0.047(4) 0.026(3) 0.047(4) -0.001(3) 0.010(3) 0.000(3)
C52 0.031(4) 0.033(4) 0.044(4) 0.013(3) 0.005(3) 0.001(3)
C53 0.033(4) 0.036(4) 0.040(4) 0.005(3) -0.001(3) -0.002(3)
C54 0.033(3) 0.027(3) 0.039(4) 0.001(3) -0.001(3) -0.004(3)
C55 0.027(3) 0.037(4) 0.029(3) 0.002(3) -0.007(3) 0.006(3)
C56 0.041(4) 0.033(3) 0.025(3) -0.004(3) 0.000(3) 0.003(3)
C57 0.030(3) 0.021(3) 0.032(3) -0.002(2) -0.005(3) 0.000(2)
C58 0.029(3) 0.015(3) 0.042(4) 0.001(3) 0.002(3) -0.001(2)
C59 0.030(3) 0.022(3) 0.040(4) 0.001(3) -0.001(3) -0.002(2)
C60 0.035(4) 0.037(4) 0.047(4) 0.012(3) -0.009(3) -0.002(3)
C61 0.051(5) 0.063(6) 0.035(4) 0.026(4) 0.001(3) 0.001(4)
C62 0.040(4) 0.043(4) 0.034(4) 0.013(3) 0.002(3) -0.001(3)
C63 0.035(3) 0.022(3) 0.035(4) 0.005(3) -0.003(3) -0.004(3)
C64 0.038(4) 0.031(3) 0.032(4) -0.006(3) 0.003(3) 0.001(3)
O65 0.044(3) 0.073(4) 0.039(3) 0.002(3) 0.010(2) 0.005(3)
N66 0.027(3) 0.035(3) 0.043(3) -0.002(3) 0.003(2) -0.004(2)
C67 0.035(4) 0.022(3) 0.043(4) 0.001(3) 0.002(3) 0.000(3)
O68 0.035(3) 0.052(3) 0.053(3) 0.004(3) -0.010(2) 0.004(2)
C69 0.057(3) 0.121(5) 0.085(3) -0.002(3) 0.015(2) 0.006(3)
C70 0.057(3) 0.121(5) 0.085(3) -0.002(3) 0.015(2) 0.006(3)
C71 0.057(3) 0.121(5) 0.085(3) -0.002(3) 0.015(2) 0.006(3)
C72 0.057(3) 0.121(5) 0.085(3) -0.002(3) 0.015(2) 0.006(3)
C73 0.057(3) 0.121(5) 0.085(3) -0.002(3) 0.015(2) 0.006(3)
C74 0.057(3) 0.121(5) 0.085(3) -0.002(3) 0.015(2) 0.006(3)
C101 0.071(6) 0.043(4) 0.024(4) 0.006(3) -0.011(4) -0.015(4)
C102 0.052(4) 0.030(4) 0.033(4) -0.001(3) -0.004(3) -0.017(3)
C103 0.071(6) 0.039(4) 0.024(4) -0.003(3) 0.010(4) -0.018(4)
C104 0.057(5) 0.039(4) 0.041(4) -0.008(3) 0.019(4) -0.016(4)
C105 0.044(4) 0.036(4) 0.039(4) -0.005(3) 0.015(3) -0.008(3)
C106 0.027(3) 0.038(4) 0.059(5) -0.007(4) 0.017(3) -0.002(3)
C107 0.022(3) 0.033(4) 0.055(5) -0.001(3) 0.006(3) 0.006(3)
C108 0.023(3) 0.027(3) 0.043(4) -0.001(3) 0.003(3) -0.001(3)
C109 0.017(3) 0.040(4) 0.055(5) 0.006(3) -0.004(3) 0.001(3)
C110 0.024(3) 0.038(4) 0.040(4) 0.007(3) 0.000(3) -0.001(3)
C111 0.022(3) 0.022(3) 0.036(3) -0.001(3) 0.003(3) -0.003(2)
C112 0.015(3) 0.027(3) 0.029(3) 0.000(2) -0.002(2) 0.002(2)
C113 0.026(3) 0.024(3) 0.032(3) -0.003(3) 0.001(2) 0.002(2)
C114 0.028(3) 0.031(3) 0.035(3) -0.006(3) 0.006(3) -0.010(3)
C115 0.045(4) 0.026(3) 0.028(3) -0.003(3) 0.001(3) -0.011(3)
C116 0.022(3) 0.036(4) 0.029(3) 0.008(3) 0.001(3) 0.001(3)
C117 0.027(3) 0.030(3) 0.034(3) 0.004(3) 0.000(3) 0.000(3)
C118 0.019(3) 0.027(3) 0.039(4) 0.000(3) 0.007(3) 0.000(2)
C119 0.027(3) 0.029(3) 0.040(4) 0.002(3) 0.002(3) 0.003(3)
C120 0.025(3) 0.036(4) 0.036(4) 0.005(3) 0.006(3) 0.004(3)
C121 0.026(3) 0.026(3) 0.030(3) 0.002(3) 0.005(2) 0.003(2)
C122 0.019(3) 0.019(3) 0.033(3) -0.001(2) 0.002(2) 0.006(2)
C123 0.026(3) 0.022(3) 0.039(4) -0.004(3) -0.005(3) 0.003(2)
C124 0.028(3) 0.035(4) 0.038(4) 0.005(3) -0.006(3) 0.009(3)
C125 0.044(4) 0.031(4) 0.037(4) 0.009(3) 0.007(3) 0.007(3)
C126 0.027(3) 0.028(3) 0.041(4) 0.001(3) 0.008(3) 0.000(3)
C127 0.023(3) 0.028(3) 0.026(3) -0.005(3) 0.001(2) 0.005(2)
C128 0.025(3) 0.029(3) 0.047(4) 0.000(3) 0.006(3) 0.003(3)
O129 0.023(2) 0.054(3) 0.064(4) 0.007(3) -0.002(2) 0.005(2)
N130 0.026(3) 0.034(3) 0.053(4) 0.003(3) 0.002(3) -0.003(2)
C131 0.020(3) 0.037(4) 0.045(4) 0.007(3) 0.001(3) 0.005(3)
O132 0.037(3) 0.057(4) 0.057(3) 0.025(3) 0.015(2) 0.006(3)
C133 0.073(3) 0.089(4) 0.150(5) 0.015(4) 0.040(3) 0.001(3)
C134 0.073(3) 0.089(4) 0.150(5) 0.015(4) 0.040(3) 0.001(3)
C135 0.073(3) 0.089(4) 0.150(5) 0.015(4) 0.040(3) 0.001(3)
C136 0.073(3) 0.089(4) 0.150(5) 0.015(4) 0.040(3) 0.001(3)
C137 0.073(3) 0.089(4) 0.150(5) 0.015(4) 0.040(3) 0.001(3)
C138 0.073(3) 0.089(4) 0.150(5) 0.015(4) 0.040(3) 0.001(3)
C141 0.049(5) 0.039(4) 0.055(5) 0.005(4) -0.024(4) -0.006(4)
C142 0.037(4) 0.028(4) 0.051(4) 0.002(3) -0.011(3) -0.004(3)
C143 0.024(3) 0.039(4) 0.067(5) 0.002(4) -0.017(3) 0.001(3)
C144 0.015(3) 0.032(4) 0.071(5) -0.002(3) 0.004(3) 0.002(3)
C145 0.020(3) 0.024(3) 0.050(4) -0.003(3) 0.004(3) 0.000(2)
C146 0.028(4) 0.044(4) 0.053(5) -0.012(4) 0.013(3) 0.000(3)
C147 0.036(4) 0.055(5) 0.039(4) -0.014(4) 0.010(3) 0.003(3)
C148 0.023(3) 0.027(3) 0.037(4) -0.004(3) -0.002(3) -0.007(2)
C149 0.016(3) 0.022(3) 0.032(3) 0.000(2) 0.000(2) 0.001(2)
C150 0.019(3) 0.020(3) 0.031(3) -0.003(2) 0.000(2) 0.001(2)
C151 0.023(3) 0.027(3) 0.033(3) 0.002(3) -0.008(3) -0.007(2)
C152 0.027(3) 0.038(4) 0.036(4) 0.000(3) -0.002(3) -0.003(3)
C153 0.028(3) 0.032(3) 0.035(3) 0.003(3) -0.001(3) -0.005(3)
C154 0.028(3) 0.030(3) 0.041(4) 0.000(3) 0.000(3) -0.001(3)
C155 0.022(3) 0.032(3) 0.039(4) -0.004(3) 0.007(3) -0.001(3)
C156 0.033(4) 0.047(4) 0.036(4) -0.006(3) -0.002(3) -0.003(3)
C157 0.021(3) 0.029(3) 0.054(4) 0.012(3) 0.011(3) 0.003(3)
C158 0.026(3) 0.032(3) 0.035(4) 0.005(3) 0.006(3) 0.000(3)
C159 0.030(3) 0.034(4) 0.052(4) 0.007(3) 0.003(3) -0.002(3)
C160 0.040(4) 0.045(4) 0.048(4) -0.007(4) 0.014(3) 0.002(3)
C161 0.050(5) 0.054(5) 0.036(4) -0.014(4) 0.002(3) 0.004(4)
C162 0.043(4) 0.032(4) 0.033(4) 0.001(3) 0.004(3) 0.000(3)
C163 0.036(4) 0.030(3) 0.028(3) 0.003(3) 0.007(3) 0.002(3)
C164 0.025(3) 0.041(4) 0.049(4) 0.009(3) 0.006(3) -0.003(3)
O165 0.032(3) 0.062(4) 0.094(5) -0.016(4) 0.019(3) 0.001(3)
N166 0.027(3) 0.046(4) 0.046(4) 0.007(3) -0.001(3) -0.002(3)
C167 0.037(4) 0.048(5) 0.040(4) 0.002(3) 0.009(3) -0.004(3)
O168 0.049(4) 0.101(6) 0.049(4) -0.015(4) -0.003(3) -0.008(4)
C169 0.0331(16) 0.0456(18) 0.0510(18) -0.0017(15) -0.0008(13) 0.0004(14)
C170 0.0331(16) 0.0456(18) 0.0510(18) -0.0017(15) -0.0008(13) 0.0004(14)
C171 0.0331(16) 0.0456(18) 0.0510(18) -0.0017(15) -0.0008(13) 0.0004(14)
C172 0.0331(16) 0.0456(18) 0.0510(18) -0.0017(15) -0.0008(13) 0.0004(14)
C173 0.0331(16) 0.0456(18) 0.0510(18) -0.0017(15) -0.0008(13) 0.0004(14)
C174 0.0331(16) 0.0456(18) 0.0510(18) -0.0017(15) -0.0008(13) 0.0004(14)

loop_
_atom_type_symbol
_atom_type_description
_atom_type_scat_dispersion_real
_atom_type_scat_dispersion_imag
_atom_type_scat_source
C C 0.0033 0.0016 'International Tables Vol C Tables 4.2.6.8 and 6.1.1.4'
H H 0.0000 0.0000 'International Tables Vol C Tables 4.2.6.8 and 6.1.1.4'
N N 0.0061 0.0033 'International Tables Vol C Tables 4.2.6.8 and 6.1.1.4'
O O 0.0106 0.0060 'International Tables Vol C Tables 4.2.6.8 and 6.1.1.4'

loop_
_geom_angle_atom_site_label_1
_geom_angle_atom_site_label_2
_geom_angle_atom_site_label_3
_geom_angle
C41 C1 C2 122.0(8)
C41 C1 H1 119.0
C2 C1 H1 119.0
C1 C2 C3 122.1(8)
C1 C2 C15 119.5(9)
C3 C2 C15 118.3(8)
C4 C3 C2 122.9(8)
C4 C3 H3 118.5
C2 C3 H3 118.5
C3 C4 C5 119.2(9)
C3 C4 H4 120.4
C5 C4 H4 120.4
C4 C5 C14 121.1(9)
C4 C5 C6 121.5(8)
C14 C5 C6 117.4(8)
C7 C6 C5 123.6(8)
C7 C6 H6 118.2
C5 C6 H6 118.2
C6 C7 C8 120.2(8)
C6 C7 H7 119.9
C8 C7 H7 119.9
C9 C8 C13 120.2(7)
C9 C8 C7 121.1(7)
C13 C8 C7 118.7(8)
C10 C9 C8 121.9(7)
C10 C9 H9 119.0
C8 C9 H9 119.0
C9 C10 C11 119.9(8)
C9 C10 H10 120.0
C11 C10 H10 120.0
C12 C11 C16 118.3(6)
C12 C11 C10 119.4(7)
C16 C11 C10 121.9(7)
C11 C12 C13 121.0(6)
C11 C12 H12 119.5
C13 C12 H12 119.5
C8 C13 C12 117.0(7)
C8 C13 C14 120.8(7)
C12 C13 C14 122.2(6)
C5 C14 C13 117.5(7)
C5 C14 C15 117.7(8)
C13 C14 C15 124.7(7)
C2 C15 C14 116.7(8)
C2 C15 C51 116.3(8)
C14 C15 C51 127.0(7)
C17 C16 C11 173.4(8)
C16 C17 C18 179.4(8)
C19 C18 C17 119.3(7)
C19 C18 C27 119.3(7)
C17 C18 C27 121.3(7)
C18 C19 C20 120.5(8)
C18 C19 H19 119.8
C20 C19 H19 119.8
C21 C20 C19 121.4(8)
C21 C20 H20 119.3
C19 C20 H20 119.3
C20 C21 C22 119.5(8)
C20 C21 C31 120.2(8)
C22 C21 C31 120.2(8)
C23 C22 C27 120.8(6)
C23 C22 C21 119.5(7)
C27 C22 C21 119.8(7)
C24 C23 C22 119.2(7)
C24 C23 C28 119.4(7)
C22 C23 C28 121.4(7)
C23 C24 C25 119.7(7)
C23 C24 H24 120.2
C25 C24 H24 120.2
C26 C25 C24 122.6(7)
C26 C25 H25 118.7
C24 C25 H25 118.7
C25 C26 C27 118.4(7)
C25 C26 H26 120.8
C27 C26 H26 120.8
C22 C27 C26 119.1(7)
C22 C27 C18 119.5(6)
C26 C27 C18 121.3(7)
O29 C28 N30 120.3(8)
O29 C28 C23 123.3(8)
N30 C28 C23 116.3(8)
C31 N30 C28 125.8(8)
C31 N30 C33 114.9(9)
C28 N30 C33 118.9(9)
O32 C31 N30 121.3(10)
O32 C31 C21 121.8(11)
N30 C31 C21 116.7(8)
C34 C33 N30 99.4(13)
C34 C33 H33A 111.9
N30 C33 H33A 111.9
C34 C33 H33B 111.9
N30 C33 H33B 111.9
H33A C33 H33B 109.6
C33 C34 C35 103.4(14)
C33 C34 H34A 111.1
C35 C34 H34A 111.1
C33 C34 H34B 111.1
C35 C34 H34B 111.1
H34A C34 H34B 109.1
C36 C35 C34 111.3(12)
C36 C35 H35A 109.4
C34 C35 H35A 109.4
C36 C35 H35B 109.4
C34 C35 H35B 109.4
H35A C35 H35B 108.0
C35 C36 C37 114.0(12)
C35 C36 H36A 108.8
C37 C36 H36A 108.8
C35 C36 H36B 108.8
C37 C36 H36B 108.8
H36A C36 H36B 107.6
C38 C37 C36 111.5(13)
C38 C37 H37A 109.3
C36 C37 H37A 109.3
C38 C37 H37B 109.3
C36 C37 H37B 109.3
H37A C37 H37B 108.0
C37 C38 H38A 109.5
C37 C38 H38B 109.5
H38A C38 H38B 109.5
C37 C38 H38C 109.5
H38A C38 H38C 109.5
H38B C38 H38C 109.5
C1 C41 C42 121.0(9)
C1 C41 H41 119.5
C42 C41 H41 119.5
C51 C42 C43 120.4(8)
C51 C42 C41 117.6(9)
C43 C42 C41 122.0(8)
C44 C43 C42 123.1(7)
C44 C43 H43 118.4
C42 C43 H43 118.4
C43 C44 C45 118.6(8)
C43 C44 H44 120.7
C45 C44 H44 120.7
C46 C45 C50 120.9(6)
C46 C45 C44 120.6(7)
C50 C45 C44 118.5(7)
C47 C46 C45 120.8(7)
C47 C46 H46 119.6
C45 C46 H46 119.6
C46 C47 C48 119.3(7)
C46 C47 H47 120.3
C48 C47 H47 120.3
C49 C48 C47 120.3(6)
C49 C48 C52 120.2(6)
C47 C48 C52 119.5(6)
C48 C49 C50 121.9(6)
C48 C49 H49 119.1
C50 C49 H49 119.1
C45 C50 C49 116.5(6)
C45 C50 C51 121.6(6)
C49 C50 C51 121.9(6)
C42 C51 C15 119.6(7)
C42 C51 C50 115.4(7)
C15 C51 C50 124.9(7)
C53 C52 C48 177.6(8)
C52 C53 C54 174.7(8)
C55 C54 C63 119.8(6)
C55 C54 C53 121.4(6)
C63 C54 C53 118.7(6)
C54 C55 C56 121.1(6)
C54 C55 H55 119.5
C56 C55 H55 119.5
C57 C56 C55 121.3(6)
C57 C56 H56 119.3
C55 C56 H56 119.3
C56 C57 C58 118.9(6)
C56 C57 C64 120.4(6)
C58 C57 C64 120.6(6)
C59 C58 C57 120.8(6)
C59 C58 C63 118.9(6)
C57 C58 C63 120.3(6)
C60 C59 C58 120.9(6)
C60 C59 C67 119.1(6)
C58 C59 C67 120.0(6)
C59 C60 C61 120.4(7)
C59 C60 H60 119.8
C61 C60 H60 119.8
C62 C61 C60 120.8(7)
C62 C61 H61 119.6
C60 C61 H61 119.6
C61 C62 C63 121.2(7)
C61 C62 H62 119.4
C63 C62 H62 119.4
C62 C63 C54 123.6(6)
C62 C63 C58 117.8(6)
C54 C63 C58 118.5(6)
O65 C64 N66 120.6(6)
O65 C64 C57 122.9(7)
N66 C64 C57 116.6(6)
C67 N66 C64 124.6(6)
C67 N66 C69 117.9(7)
C64 N66 C69 117.5(7)
O68 C67 N66 120.8(7)
O68 C67 C59 121.9(7)
N66 C67 C59 117.3(6)
C70 C69 N66 116.1(12)
C70 C69 H69A 108.3
N66 C69 H69A 108.3
C70 C69 H69B 108.3
N66 C69 H69B 108.3
H69A C69 H69B 107.4
C69 C70 C71 108.5(12)
C69 C70 H70A 110.0
C71 C70 H70A 110.0
C69 C70 H70B 110.0
C71 C70 H70B 110.0
H70A C70 H70B 108.4
C72 C71 C70 116.3(13)
C72 C71 H71A 108.2
C70 C71 H71A 108.2
C72 C71 H71B 108.2
C70 C71 H71B 108.2
H71A C71 H71B 107.4
C71 C72 C73 120.8(13)
C71 C72 H72A 107.1
C73 C72 H72A 107.1
C71 C72 H72B 107.1
C73 C72 H72B 107.1
H72A C72 H72B 106.8
C74 C73 C72 117.2(11)
C74 C73 H73A 108.0
C72 C73 H73A 108.0
C74 C73 H73B 108.0
C72 C73 H73B 108.0
H73A C73 H73B 107.2
C73 C74 H74A 109.5
C73 C74 H74B 109.5
H74A C74 H74B 109.5
C73 C74 H74C 109.5
H74A C74 H74C 109.5
H74B C74 H74C 109.5
C141 C101 C102 119.9(7)
C141 C101 H101 120.1
C102 C101 H101 120.0
C101 C102 C115 120.8(7)
C101 C102 C103 120.8(7)
C115 C102 C103 118.4(7)
C104 C103 C102 122.0(7)
C104 C103 H103 119.0
C102 C103 H103 119.0
C103 C104 C105 119.8(7)
C103 C104 H104 120.1
C105 C104 H104 120.1
C114 C105 C104 120.3(7)
C114 C105 C106 118.8(7)
C104 C105 C106 120.9(7)
C107 C106 C105 122.1(6)
C107 C106 H106 119.0
C105 C106 H106 119.0
C106 C107 C108 120.4(6)
C106 C107 H107 119.8
C108 C107 H107 119.8
C109 C108 C113 119.6(6)
C109 C108 C107 120.2(6)
C113 C108 C107 120.0(6)
C110 C109 C108 121.5(6)
C110 C109 H109 119.3
C108 C109 H109 119.3
C109 C110 C111 118.4(6)
C109 C110 H110 120.8
C111 C110 H110 120.8
C112 C111 C116 119.9(6)
C112 C111 C110 120.0(6)
C116 C111 C110 120.1(6)
C111 C112 C113 122.0(6)
C111 C112 H112 119.0
C113 C112 H112 119.0
C112 C113 C108 118.4(6)
C112 C113 C114 123.0(6)
C108 C113 C114 118.6(6)
C105 C114 C115 118.2(6)
C105 C114 C113 117.9(6)
C115 C114 C113 123.6(6)
C102 C115 C151 116.1(7)
C102 C115 C114 118.0(7)
C151 C115 C114 125.9(6)
C117 C116 C111 177.5(7)
C116 C117 C118 176.8(8)
C119 C118 C117 121.1(6)
C119 C118 C127 119.9(6)
C117 C118 C127 119.0(6)
C118 C119 C120 121.5(6)
C118 C119 H119 119.2
C120 C119 H119 119.2
C121 C120 C119 119.8(6)
C121 C120 H120 120.1
C119 C120 H120 120.1
C120 C121 C122 120.3(6)
C120 C121 C131 118.6(6)
C122 C121 C131 121.0(6)
C121 C122 C123 120.5(6)
C121 C122 C127 121.1(6)
C123 C122 C127 118.3(6)
C124 C123 C122 121.0(6)
C124 C123 C128 118.8(6)
C122 C123 C128 120.1(6)
C123 C124 C125 120.4(6)
C123 C124 H124 119.8
C125 C124 H124 119.8
C126 C125 C124 120.6(6)
C126 C125 H125 119.7
C124 C125 H125 119.7
C125 C126 C127 119.9(6)
C125 C126 H126 120.0
C127 C126 H126 120.0
C126 C127 C122 119.7(6)
C126 C127 C118 123.0(6)
C122 C127 C118 117.3(6)
O129 C128 N130 121.2(6)
O129 C128 C123 122.5(7)
N130 C128 C123 116.2(6)
C131 N130 C128 125.3(6)
C131 N130 C133 117.3(9)
C128 N130 C133 117.2(8)
O132 C131 N130 120.3(6)
O132 C131 C121 123.3(6)
N130 C131 C121 116.3(6)
N130 C133 C134 112.7(12)
N130 C133 H13A 109.1
C134 C133 H13A 109.1
N130 C133 H13B 109.1
C134 C133 H13B 109.1
H13A C133 H13B 107.8
C133 C134 C135 109.8(12)
C133 C134 H13C 109.7
C135 C134 H13C 109.7
C133 C134 H13D 109.7
C135 C134 H13D 109.7
H13C C134 H13D 108.2
C134 C135 C136 113.9(13)
C134 C135 H13E 108.8
C136 C135 H13E 108.8
C134 C135 H13F 108.8
C136 C135 H13F 108.8
H13E C135 H13F 107.7
C137 C136 C135 115.4(14)
C137 C136 H13G 108.4
C135 C136 H13G 108.4
C137 C136 H13H 108.4
C135 C136 H13H 108.4
H13G C136 H13H 107.5
C136 C137 C138 115.3(15)
C136 C137 H13I 108.4
C138 C137 H13I 108.4
C136 C137 H13J 108.4
C138 C137 H13J 108.4
H13I C137 H13J 107.5
C137 C138 H13K 109.5
C137 C138 H13L 109.5
H13K C138 H13L 109.5
C137 C138 H13M 109.5
H13K C138 H13M 109.5
H13L C138 H13M 109.5
C101 C141 C142 121.4(7)
C101 C141 H141 119.3
C142 C141 H141 119.3
C151 C142 C143 119.6(7)
C151 C142 C141 118.5(7)
C143 C142 C141 121.9(7)
C144 C143 C142 122.5(6)
C144 C143 H143 118.7
C142 C143 H143 118.7
C143 C144 C145 119.9(7)
C143 C144 H144 120.1
C145 C144 H144 120.1
C146 C145 C150 119.5(6)
C146 C145 C144 121.0(6)
C150 C145 C144 119.3(6)
C147 C146 C145 121.2(6)
C147 C146 H146 119.4
C145 C146 H146 119.4
C146 C147 C148 119.4(7)
C146 C147 H147 120.3
C148 C147 H147 120.3
C149 C148 C147 120.3(6)
C149 C148 C152 120.0(6)
C147 C148 C152 119.7(6)
C148 C149 C150 120.1(6)
C148 C149 H149 119.9
C150 C149 H149 119.9
C145 C150 C149 119.1(6)
C145 C150 C151 119.7(5)
C149 C150 C151 121.1(5)
C142 C151 C115 119.7(6)
C142 C151 C150 116.0(6)
C115 C151 C150 124.0(6)
C153 C152 C148 179.9(9)
C152 C153 C154 175.7(8)
C155 C154 C153 121.3(6)
C155 C154 C163 119.7(6)
C153 C154 C163 118.9(6)
C156 C155 C154 121.2(6)
C156 C155 H155 119.4
C154 C155 H155 119.4
C157 C156 C155 120.4(7)
C157 C156 H156 119.8
C155 C156 H156 119.8
C156 C157 C158 120.4(6)
C156 C157 C167 119.1(7)
C158 C157 C167 120.4(6)
C159 C158 C157 120.5(6)
C159 C158 C163 119.7(6)
C157 C158 C163 119.7(6)
C158 C159 C160 120.9(7)
C158 C159 C164 120.3(7)
C160 C159 C164 118.5(7)
C159 C160 C161 119.5(7)
C159 C160 H160 120.2
C161 C160 H160 120.2
C162 C161 C160 120.5(7)
C162 C161 H161 119.7
C160 C161 H161 119.7
C161 C162 C163 122.3(7)
C161 C162 H162 118.8
C163 C162 H162 118.8
C162 C163 C154 124.4(7)
C162 C163 C158 117.0(6)
C154 C163 C158 118.5(6)
O165 C164 N166 121.5(7)
O165 C164 C159 121.1(7)
N166 C164 C159 117.4(6)
C164 N166 C167 124.4(6)
C164 N166 C169 116.7(6)
C167 N166 C169 118.8(7)
O168 C167 N166 120.0(7)
O168 C167 C157 123.2(7)
N166 C167 C157 116.8(7)
N166 C169 C170 113.3(7)
N166 C169 H16A 108.9
C170 C169 H16A 108.9
N166 C169 H16B 108.9
C170 C169 H16B 108.9
H16A C169 H16B 107.7
C169 C170 C171 112.1(7)
C169 C170 H17A 109.2
C171 C170 H17A 109.2
C169 C170 H17B 109.2
C171 C170 H17B 109.2
H17A C170 H17B 107.9
C172 C171 C170 114.3(7)
C172 C171 H17C 108.7
C170 C171 H17C 108.7
C172 C171 H17D 108.7
C170 C171 H17D 108.7
H17C C171 H17D 107.6
C171 C172 C173 113.9(7)
C171 C172 H17E 108.8
C173 C172 H17E 108.8
C171 C172 H17F 108.8
C173 C172 H17F 108.8
H17E C172 H17F 107.7
C172 C173 C174 112.1(7)
C172 C173 H17G 109.2
C174 C173 H17G 109.2
C172 C173 H17H 109.2
C174 C173 H17H 109.2
H17G C173 H17H 107.9
C173 C174 H17I 109.5
C173 C174 H17J 109.5
H17I C174 H17J 109.5
C173 C174 H17K 109.5
H17I C174 H17K 109.5
H17J C174 H17K 109.5

loop_
_geom_bond_atom_site_label_1
_geom_bond_atom_site_label_2
_geom_bond_distance
C1 C41 1.322(14)
C1 C2 1.400(13)
C1 H1 0.9500
C2 C3 1.418(13)
C2 C15 1.432(11)
C3 C4 1.350(15)
C3 H3 0.9500
C4 C5 1.387(14)
C4 H4 0.9500
C5 C14 1.433(11)
C5 C6 1.461(13)
C6 C7 1.321(14)
C6 H6 0.9500
C7 C8 1.429(11)
C7 H7 0.9500
C8 C9 1.384(12)
C8 C13 1.427(10)
C9 C10 1.358(12)
C9 H9 0.9500
C10 C11 1.421(10)
C10 H10 0.9500
C11 C12 1.384(10)
C11 C16 1.411(11)
C12 C13 1.432(10)
C12 H12 0.9500
C13 C14 1.435(11)
C14 C15 1.450(12)
C15 C51 1.451(11)
C16 C17 1.202(11)
C17 C18 1.422(11)
C18 C19 1.373(11)
C18 C27 1.430(11)
C19 C20 1.419(14)
C19 H19 0.9500
C20 C21 1.358(13)
C20 H20 0.9500
C21 C22 1.423(10)
C21 C31 1.469(13)
C22 C23 1.404(11)
C22 C27 1.411(10)
C23 C24 1.380(10)
C23 C28 1.460(11)
C24 C25 1.402(11)
C24 H24 0.9500
C25 C26 1.365(11)
C25 H25 0.9500
C26 C27 1.423(10)
C26 H26 0.9500
C28 O29 1.197(10)
C28 N30 1.390(12)
N30 C31 1.384(15)
N30 C33 1.591(16)
C31 O32 1.223(12)
C33 C34 1.40(2)
C33 H33A 0.9900
C33 H33B 0.9900
C34 C35 1.671(19)
C34 H34A 0.9900
C34 H34B 0.9900
C35 C36 1.486(17)
C35 H35A 0.9900
C35 H35B 0.9900
C36 C37 1.496(18)
C36 H36A 0.9900
C36 H36B 0.9900
C37 C38 1.469(18)
C37 H37A 0.9900
C37 H37B 0.9900
C38 H38A 0.9800
C38 H38B 0.9800
C38 H38C 0.9800
C41 C42 1.458(12)
C41 H41 0.9500
C42 C51 1.402(11)
C42 C43 1.425(13)
C43 C44 1.343(13)
C43 H43 0.9500
C44 C45 1.458(10)
C44 H44 0.9500
C45 C46 1.404(11)
C45 C50 1.405(10)
C46 C47 1.376(10)
C46 H46 0.9500
C47 C48 1.403(10)
C47 H47 0.9500
C48 C49 1.368(10)
C48 C52 1.450(9)
C49 C50 1.430(9)
C49 H49 0.9500
C50 C51 1.460(11)
C52 C53 1.187(10)
C53 C54 1.432(10)
C54 C55 1.373(9)
C54 C63 1.420(9)
C55 C56 1.405(9)
C55 H55 0.9500
C56 C57 1.380(9)
C56 H56 0.9500
C57 C58 1.406(9)
C57 C64 1.473(9)
C58 C59 1.401(9)
C58 C63 1.443(9)
C59 C60 1.375(10)
C59 C67 1.486(9)
C60 C61 1.381(11)
C60 H60 0.9500
C61 C62 1.368(11)
C61 H61 0.9500
C62 C63 1.408(10)
C62 H62 0.9500
C64 O65 1.205(9)
C64 N66 1.413(9)
N66 C67 1.386(9)
N66 C69 1.464(12)
C67 O68 1.223(8)
C69 C70 1.441(18)
C69 H69A 0.9900
C69 H69B 0.9900
C70 C71 1.591(16)
C70 H70A 0.9900
C70 H70B 0.9900
C71 C72 1.381(17)
C71 H71A 0.9900
C71 H71B 0.9900
C72 C73 1.462(15)
C72 H72A 0.9900
C72 H72B 0.9900
C73 C74 1.418(17)
C73 H73A 0.9900
C73 H73B 0.9900
C74 H74A 0.9800
C74 H74B 0.9800
C74 H74C 0.9800
C101 C141 1.356(12)
C101 C102 1.420(12)
C101 H101 0.9500
C102 C115 1.424(10)
C102 C103 1.436(11)
C103 C104 1.347(12)
C103 H103 0.9500
C104 C105 1.420(11)
C104 H104 0.9500
C105 C114 1.416(9)
C105 C106 1.438(11)
C106 C107 1.326(11)
C106 H106 0.9500
C107 C108 1.431(9)
C107 H107 0.9500
C108 C109 1.411(10)
C108 C113 1.412(9)
C109 C110 1.384(9)
C109 H109 0.9500
C110 C111 1.433(9)
C110 H110 0.9500
C111 C112 1.372(9)
C111 C116 1.432(9)
C112 C113 1.402(8)
C112 H112 0.9500
C113 C114 1.451(9)
C114 C115 1.450(10)
C115 C151 1.444(10)
C116 C117 1.201(9)
C117 C118 1.426(9)
C118 C119 1.369(9)
C118 C127 1.459(9)
C119 C120 1.412(9)
C119 H119 0.9500
C120 C121 1.386(9)
C120 H120 0.9500
C121 C122 1.400(9)
C121 C131 1.480(9)
C122 C123 1.408(8)
C122 C127 1.423(9)
C123 C124 1.368(10)
C123 C128 1.490(9)
C124 C125 1.395(10)
C124 H124 0.9500
C125 C126 1.378(10)
C125 H125 0.9500
C126 C127 1.406(9)
C126 H126 0.9500
C128 O129 1.218(8)
C128 N130 1.406(9)
N130 C131 1.391(9)
N130 C133 1.483(13)
C131 O132 1.208(9)
C133 C134 1.51(2)
C133 H13A 0.9900
C133 H13B 0.9900
C134 C135 1.514(17)
C134 H13C 0.9900
C134 H13D 0.9900
C135 C136 1.69(2)
C135 H13E 0.9900
C135 H13F 0.9900
C136 C137 1.296(19)
C136 H13G 0.9900
C136 H13H 0.9900
C137 C138 1.557(19)
C137 H13I 0.9900
C137 H13J 0.9900
C138 H13K 0.9800
C138 H13L 0.9800
C138 H13M 0.9800
C141 C142 1.426(12)
C141 H141 0.9500
C142 C151 1.412(9)
C142 C143 1.418(11)
C143 C144 1.332(12)
C143 H143 0.9500
C144 C145 1.433(9)
C144 H144 0.9500
C145 C146 1.395(10)
C145 C150 1.407(8)
C146 C147 1.368(10)
C146 H146 0.9500
C147 C148 1.421(9)
C147 H147 0.9500
C148 C149 1.370(9)
C148 C152 1.440(9)
C149 C150 1.418(8)
C149 H149 0.9500
C150 C151 1.467(9)
C152 C153 1.205(9)
C153 C154 1.412(9)
C154 C155 1.394(10)
C154 C163 1.414(9)
C155 C156 1.392(10)
C155 H155 0.9500
C156 C157 1.384(10)
C156 H156 0.9500
C157 C158 1.397(10)
C157 C167 1.494(10)
C158 C159 1.387(10)
C158 C163 1.447(9)
C159 C160 1.397(11)
C159 C164 1.496(10)
C160 C161 1.400(11)
C160 H160 0.9500
C161 C162 1.355(11)
C161 H161 0.9500
C162 C163 1.413(10)
C162 H162 0.9500
C164 O165 1.215(9)
C164 N166 1.378(10)
N166 C167 1.394(10)
N166 C169 1.487(9)
C167 O168 1.205(10)
C169 C170 1.497(11)
C169 H16A 0.9900
C169 H16B 0.9900
C170 C171 1.524(10)
C170 H17A 0.9900
C170 H17B 0.9900
C171 C172 1.515(11)
C171 H17C 0.9900
C171 H17D 0.9900
C172 C173 1.522(10)
C172 H17E 0.9900
C172 H17F 0.9900
C173 C174 1.525(11)
C173 H17G 0.9900
C173 H17H 0.9900
C174 H17I 0.9800
C174 H17J 0.9800
C174 H17K 0.9800

loop_
_geom_torsion_atom_site_label_1
_geom_torsion_atom_site_label_2
_geom_torsion_atom_site_label_3
_geom_torsion_atom_site_label_4
_geom_torsion
C41 C1 C2 C3 -178.5(8)
C41 C1 C2 C15 1.2(12)
C1 C2 C3 C4 -176.2(8)
C15 C2 C3 C4 4.0(12)
C2 C3 C4 C5 8.3(13)
C3 C4 C5 C14 -4.6(12)
C3 C4 C5 C6 173.8(8)
C4 C5 C6 C7 -176.4(8)
C14 C5 C6 C7 2.1(12)
C5 C6 C7 C8 5.2(13)
C6 C7 C8 C9 176.3(8)
C6 C7 C8 C13 -1.7(11)
C13 C8 C9 C10 1.0(12)
C7 C8 C9 C10 -176.9(8)
C8 C9 C10 C11 3.9(12)
C9 C10 C11 C12 -2.3(11)
C9 C10 C11 C16 -175.2(7)
C16 C11 C12 C13 169.1(6)
C10 C11 C12 C13 -4.1(10)
C9 C8 C13 C12 -7.2(10)
C7 C8 C13 C12 170.8(6)
C9 C8 C13 C14 172.9(7)
C7 C8 C13 C14 -9.1(10)
C11 C12 C13 C8 8.7(10)
C11 C12 C13 C14 -171.3(7)
C4 C5 C14 C13 166.0(7)
C6 C5 C14 C13 -12.4(10)
C4 C5 C14 C15 -10.9(10)
C6 C5 C14 C15 170.7(7)
C8 C13 C14 C5 16.1(10)
C12 C13 C14 C5 -163.8(6)
C8 C13 C14 C15 -167.2(7)
C12 C13 C14 C15 12.8(11)
C1 C2 C15 C14 161.0(7)
C3 C2 C15 C14 -19.2(10)
C1 C2 C15 C51 -17.5(10)
C3 C2 C15 C51 162.2(7)
C5 C14 C15 C2 22.4(10)
C13 C14 C15 C2 -154.3(7)
C5 C14 C15 C51 -159.2(7)
C13 C14 C15 C51 24.1(11)
C17 C18 C19 C20 -179.7(9)
C27 C18 C19 C20 -1.2(13)
C18 C19 C20 C21 3.1(17)
C19 C20 C21 C22 -2.0(17)
C19 C20 C21 C31 174.7(12)
C20 C21 C22 C23 178.4(9)
C31 C21 C22 C23 1.7(14)
C20 C21 C22 C27 -0.9(13)
C31 C21 C22 C27 -177.6(11)
C27 C22 C23 C24 -3.2(10)
C21 C22 C23 C24 177.5(8)
C27 C22 C23 C28 177.0(7)
C21 C22 C23 C28 -2.2(11)
C22 C23 C24 C25 0.1(12)
C28 C23 C24 C25 179.9(8)
C23 C24 C25 C26 2.7(13)
C24 C25 C26 C27 -2.3(13)
C23 C22 C27 C26 3.7(10)
C21 C22 C27 C26 -177.1(7)
C23 C22 C27 C18 -176.5(6)
C21 C22 C27 C18 2.7(10)
C25 C26 C27 C22 -0.9(10)
C25 C26 C27 C18 179.3(7)
C19 C18 C27 C22 -1.6(11)
C17 C18 C27 C22 176.9(6)
C19 C18 C27 C26 178.1(8)
C17 C18 C27 C26 -3.4(10)
C24 C23 C28 O29 2.1(13)
C22 C23 C28 O29 -178.1(8)
C24 C23 C28 N30 -179.4(10)
C22 C23 C28 N30 0.4(13)
O29 C28 N30 C31 -179.2(14)
C23 C28 N30 C31 2(2)
O29 C28 N30 C33 7.9(18)
C23 C28 N30 C33 -170.6(10)
C28 N30 C31 O32 172.8(17)
C33 N30 C31 O32 -14(3)
C28 N30 C31 C21 -3(2)
C33 N30 C31 C21 170.3(13)
C20 C21 C31 O32 8(3)
C22 C21 C31 O32 -174.9(17)
C20 C21 C31 N30 -176.0(13)
C22 C21 C31 N30 1(2)
C31 N30 C33 C34 90.1(17)
C28 N30 C33 C34 -96.3(15)
N30 C33 C34 C35 -174.4(10)
C33 C34 C35 C36 -77.8(18)
C34 C35 C36 C37 -167.3(14)
C35 C36 C37 C38 171.5(15)
C2 C1 C41 C42 10.5(12)
C1 C41 C42 C51 -5.0(12)
C1 C41 C42 C43 176.1(8)
C51 C42 C43 C44 5.0(13)
C41 C42 C43 C44 -176.2(8)
C42 C43 C44 C45 5.7(13)
C43 C44 C45 C46 173.6(8)
C43 C44 C45 C50 -4.5(11)
C50 C45 C46 C47 2.8(11)
C44 C45 C46 C47 -175.3(7)
C45 C46 C47 C48 1.6(11)
C46 C47 C48 C49 -2.5(11)
C46 C47 C48 C52 179.3(7)
C47 C48 C49 C50 -1.1(10)
C52 C48 C49 C50 177.2(6)
C46 C45 C50 C49 -6.0(10)
C44 C45 C50 C49 172.1(6)
C46 C45 C50 C51 174.8(7)
C44 C45 C50 C51 -7.1(10)
C48 C49 C50 C45 5.2(9)
C48 C49 C50 C51 -175.6(6)
C43 C42 C51 C15 167.0(7)
C41 C42 C51 C15 -11.9(10)
C43 C42 C51 C50 -15.8(11)
C41 C42 C51 C50 165.4(7)
C2 C15 C51 C42 22.7(10)
C14 C15 C51 C42 -155.6(7)
C2 C15 C51 C50 -154.3(7)
C14 C15 C51 C50 27.4(11)
C45 C50 C51 C42 17.0(10)
C49 C50 C51 C42 -162.1(7)
C45 C50 C51 C15 -165.9(7)
C49 C50 C51 C15 15.0(11)
C63 C54 C55 C56 -1.2(10)
C53 C54 C55 C56 -178.8(7)
C54 C55 C56 C57 1.5(11)
C55 C56 C57 C58 -0.2(10)
C55 C56 C57 C64 177.8(6)
C56 C57 C58 C59 178.0(6)
C64 C57 C58 C59 -0.1(9)
C56 C57 C58 C63 -1.3(9)
C64 C57 C58 C63 -179.4(6)
C57 C58 C59 C60 179.8(6)
C63 C58 C59 C60 -0.9(9)
C57 C58 C59 C67 0.1(9)
C63 C58 C59 C67 179.3(6)
C58 C59 C60 C61 0.2(11)
C67 C59 C60 C61 179.9(7)
C59 C60 C61 C62 0.1(13)
C60 C61 C62 C63 0.5(13)
C61 C62 C63 C54 177.8(7)
C61 C62 C63 C58 -1.3(11)
C55 C54 C63 C62 -179.5(7)
C53 C54 C63 C62 -1.8(10)
C55 C54 C63 C58 -0.4(10)
C53 C54 C63 C58 177.3(6)
C59 C58 C63 C62 1.5(9)
C57 C58 C63 C62 -179.2(6)
C59 C58 C63 C54 -177.7(6)
C57 C58 C63 C54 1.6(9)
C56 C57 C64 O65 4.3(11)
C58 C57 C64 O65 -177.7(7)
C56 C57 C64 N66 -176.3(6)
C58 C57 C64 N66 1.8(9)
O65 C64 N66 C67 175.8(7)
C57 C64 N66 C67 -3.7(10)
O65 C64 N66 C69 -5.4(12)
C57 C64 N66 C69 175.1(8)
C64 N66 C67 O68 -177.5(7)
C69 N66 C67 O68 3.7(11)
C64 N66 C67 C59 3.7(9)
C69 N66 C67 C59 -175.1(8)
C60 C59 C67 O68 -0.2(10)
C58 C59 C67 O68 179.5(6)
C60 C59 C67 N66 178.6(6)
C58 C59 C67 N66 -1.7(9)
C67 N66 C69 C70 -92.1(12)
C64 N66 C69 C70 89.0(12)
N66 C69 C70 C71 179.0(10)
C69 C70 C71 C72 -177.2(12)
C70 C71 C72 C73 -173.9(12)
C71 C72 C73 C74 -67.4(19)
C141 C101 C102 C115 0.9(11)
C141 C101 C102 C103 178.9(7)
C101 C102 C103 C104 -179.6(7)
C115 C102 C103 C104 -1.6(11)
C102 C103 C104 C105 10.7(11)
C103 C104 C105 C114 -3.6(11)
C103 C104 C105 C106 174.1(7)
C114 C105 C106 C107 5.4(11)
C104 C105 C106 C107 -172.3(7)
C105 C106 C107 C108 4.5(11)
C106 C107 C108 C109 171.1(7)
C106 C107 C108 C113 -3.2(11)
C113 C108 C109 C110 1.0(11)
C107 C108 C109 C110 -173.3(7)
C108 C109 C110 C111 3.3(11)
C109 C110 C111 C112 -3.9(10)
C109 C110 C111 C116 176.4(7)
C116 C111 C112 C113 -180.0(6)
C110 C111 C112 C113 0.3(10)
C111 C112 C113 C108 3.9(9)
C111 C112 C113 C114 -178.7(6)
C109 C108 C113 C112 -4.5(10)
C107 C108 C113 C112 169.7(6)
C109 C108 C113 C114 177.9(6)
C107 C108 C113 C114 -7.8(9)
C104 C105 C114 C115 -12.1(10)
C106 C105 C114 C115 170.1(6)
C104 C105 C114 C113 161.7(6)
C106 C105 C114 C113 -16.1(10)
C112 C113 C114 C105 -160.2(6)
C108 C113 C114 C105 17.2(9)
C112 C113 C114 C115 13.3(10)
C108 C113 C114 C115 -169.3(6)
C101 C102 C115 C151 -15.9(10)
C103 C102 C115 C151 166.1(6)
C101 C102 C115 C114 163.9(6)
C103 C102 C115 C114 -14.2(9)
C105 C114 C115 C102 20.8(9)
C113 C114 C115 C102 -152.6(6)
C105 C114 C115 C151 -159.5(7)
C113 C114 C115 C151 27.1(10)
C117 C118 C119 C120 -174.6(7)
C127 C118 C119 C120 3.9(10)
C118 C119 C120 C121 -1.5(10)
C119 C120 C121 C122 -0.7(10)
C119 C120 C121 C131 176.1(6)
C120 C121 C122 C123 -179.6(6)
C131 C121 C122 C123 3.8(9)
C120 C121 C122 C127 0.3(9)
C131 C121 C122 C127 -176.4(6)
C121 C122 C123 C124 179.3(6)
C127 C122 C123 C124 -0.5(9)
C121 C122 C123 C128 -0.2(9)
C127 C122 C123 C128 180.0(6)
C122 C123 C124 C125 0.1(10)
C128 C123 C124 C125 179.6(7)
C123 C124 C125 C126 -0.2(11)
C124 C125 C126 C127 0.7(11)
C125 C126 C127 C122 -1.1(10)
C125 C126 C127 C118 177.9(6)
C121 C122 C127 C126 -178.8(6)
C123 C122 C127 C126 1.0(9)
C121 C122 C127 C118 2.1(9)
C123 C122 C127 C118 -178.1(5)
C119 C118 C127 C126 176.8(6)
C117 C118 C127 C126 -4.7(10)
C119 C118 C127 C122 -4.1(9)
C117 C118 C127 C122 174.4(6)
C124 C123 C128 O129 -2.6(11)
C122 C123 C128 O129 176.9(7)
C124 C123 C128 N130 175.0(6)
C122 C123 C128 N130 -5.5(9)
O129 C128 N130 C131 -174.1(7)
C123 C128 N130 C131 8.2(10)
O129 C128 N130 C133 1.6(12)
C123 C128 N130 C133 -176.0(9)
C128 N130 C131 O132 175.6(7)
C133 N130 C131 O132 -0.1(12)
C128 N130 C131 C121 -4.9(10)
C133 N130 C131 C121 179.4(8)
C120 C121 C131 O132 1.3(11)
C122 C121 C131 O132 178.0(7)
C120 C121 C131 N130 -178.2(6)
C122 C121 C131 N130 -1.5(10)
C131 N130 C133 C134 82.0(13)
C128 N130 C133 C134 -94.1(13)
N130 C133 C134 C135 -179.8(12)
C133 C134 C135 C136 156.4(13)
C134 C135 C136 C137 72.9(17)
C135 C136 C137 C138 74.0(16)
C102 C101 C141 C142 8.5(12)
C101 C141 C142 C151 -1.9(11)
C101 C141 C142 C143 178.4(7)
C151 C142 C143 C144 7.2(11)
C141 C142 C143 C144 -173.1(8)
C142 C143 C144 C145 5.8(12)
C143 C144 C145 C146 169.1(8)
C143 C144 C145 C150 -5.9(10)
C150 C145 C146 C147 4.1(11)
C144 C145 C146 C147 -170.9(7)
C145 C146 C147 C148 1.4(12)
C146 C147 C148 C149 -5.3(11)
C146 C147 C148 C152 174.9(7)
C147 C148 C149 C150 3.5(10)
C152 C148 C149 C150 -176.7(6)
C146 C145 C150 C149 -5.8(10)
C144 C145 C150 C149 169.2(6)
C146 C145 C150 C151 178.5(6)
C144 C145 C150 C151 -6.5(9)
C148 C149 C150 C145 2.1(9)
C148 C149 C150 C151 177.7(6)
C143 C142 C151 C115 165.8(7)
C141 C142 C151 C115 -13.9(10)
C143 C142 C151 C150 -18.8(9)
C141 C142 C151 C150 161.5(6)
C102 C115 C151 C142 22.3(9)
C114 C115 C151 C142 -157.4(7)
C102 C115 C151 C150 -152.7(6)
C114 C115 C151 C150 27.6(10)
C145 C150 C151 C142 18.5(9)
C149 C150 C151 C142 -157.1(6)
C145 C150 C151 C115 -166.3(6)
C149 C150 C151 C115 18.0(9)
C153 C154 C155 C156 177.0(7)
C163 C154 C155 C156 -0.3(11)
C154 C155 C156 C157 -0.1(11)
C155 C156 C157 C158 0.3(11)
C155 C156 C157 C167 -176.4(7)
C156 C157 C158 C159 -178.3(7)
C167 C157 C158 C159 -1.6(10)
C156 C157 C158 C163 -0.1(10)
C167 C157 C158 C163 176.6(6)
C157 C158 C159 C160 177.6(7)
C163 C158 C159 C160 -0.6(11)
C157 C158 C159 C164 3.2(10)
C163 C158 C159 C164 -175.0(6)
C158 C159 C160 C161 -1.0(12)
C164 C159 C160 C161 173.5(7)
C159 C160 C161 C162 1.1(13)
C160 C161 C162 C163 0.5(13)
C161 C162 C163 C154 -177.6(8)
C161 C162 C163 C158 -2.0(11)
C155 C154 C163 C162 176.1(7)
C153 C154 C163 C162 -1.3(10)
C155 C154 C163 C158 0.5(10)
C153 C154 C163 C158 -176.9(6)
C159 C158 C163 C162 2.0(9)
C157 C158 C163 C162 -176.2(6)
C159 C158 C163 C154 177.9(6)
C157 C158 C163 C154 -0.4(9)
C158 C159 C164 O165 177.2(7)
C160 C159 C164 O165 2.7(11)
C158 C159 C164 N166 -1.6(10)
C160 C159 C164 N166 -176.1(7)
O165 C164 N166 C167 179.3(8)
C159 C164 N166 C167 -1.8(11)
O165 C164 N166 C169 -3.5(11)
C159 C164 N166 C169 175.3(6)
C164 N166 C167 O168 -177.7(8)
C169 N166 C167 O168 5.2(11)
C164 N166 C167 C157 3.4(11)
C169 N166 C167 C157 -173.7(6)
C156 C157 C167 O168 -3.7(12)
C158 C157 C167 O168 179.5(8)
C156 C157 C167 N166 175.1(7)
C158 C157 C167 N166 -1.6(10)
C164 N166 C169 C170 85.4(8)
C167 N166 C169 C170 -97.3(8)
N166 C169 C170 C171 -172.7(7)
C169 C170 C171 C172 174.5(7)
C170 C171 C172 C173 -178.7(7)
C171 C172 C173 C174 172.5(7)
